data_9003345
loop_
_publ_author_name
'Redhammer, G. J.'
'Tippelt, G.'
'Roth, G.'
'Amthauer, G.'

_publ_section_title
;
 Structural variations in the brownmillerite series Ca2(Fe2-xAlx)O5:
 Single-crystal X-ray diffraction at 25 deg C and high temperature
 X-ray powder diffraction (25 C <= T <= 1000 C)
 Sample: bht50_2
;
_journal_name_full 'American Mineralogist'
_journal_page_first 405
_journal_page_last 420
_journal_volume 89
_journal_year 2004
_chemical_compound_source Synthetic
_chemical_formula_sum 'Al0.59 Ca2 Fe1.41 O5'
_chemical_name_mineral Brownmillerite
_space_group_IT_number 46
_symmetry_space_group_name_Hall 'I -2b 2'
_symmetry_space_group_name_H-M 'I 2 m b'
_cell_angle_alpha 90
_cell_angle_beta 90
_cell_angle_gamma 90
_cell_length_a 5.3832
_cell_length_b 14.6214
_cell_length_c 5.5916
_cell_volume 440.114
_cell_formula_units_Z 4
_database_code_amcsd 0003434
_exptl_crystal_density_diffrn 3.846
_cod_original_formula_sum 'Ca2 (Fe1.41 Al.59) O5'
_cod_database_code 9003345

loop_
_space_group_symop_operation_xyz
x,y,z
1/2+x,1/2+y,1/2+z
x,1/2+y,-z
1/2+x,+y,1/2-z
x,1/2-y,z
1/2+x,-y,1/2+z
x,-y,-z
1/2+x,1/2-y,1/2-z

loop_
_atom_site_label
_atom_site_fract_x
_atom_site_fract_y
_atom_site_fract_z
_atom_site_occupancy
_atom_site_U_iso_or_equiv
Ca 0.49120 0.10820 0.02655 1.00000 0.00630
FeM 0.00110 0.00000 0.00000 0.84900 0.00300
AlM 0.00110 0.00000 0.00000 0.15100 0.00300
FeT 0.95230 0.25000 0.93000 0.56100 0.00230
AlT 0.95230 0.25000 0.93000 0.43900 0.00230
O1 0.24940 0.98593 0.25310 1.00000 0.00600
O2 0.02380 0.14260 0.06970 1.00000 0.00850
O3 0.61020 0.25000 0.86770 1.00000 0.00720

loop_
_cod_related_entry_id
_cod_related_entry_database
_cod_related_entry_code
1 AMCSD 0003434
